data_4118253
loop_
_publ_author_name
'Jesse D. Sokolow'
'Elzbieta Trzop'
'Yang Chen'
'Jiji Tang'
'Laura J. Allen'
'Robert H. Crabtree'
'Jason B. Benedict'
'Philip Coppens'

_publ_section_title
;
 Binding Modes of Carboxylate- and Acetylacetonate-Linked Chromophores to
 Homodisperse Polyoxotitanate Nanoclusters
;
_journal_name_full 'Journal of the American Chemical Society'
_journal_page_first 11695
_journal_page_last 11700
_journal_paper_doi 10.1021/ja303692r
_journal_volume 134
_journal_year 2012
_chemical_formula_moiety 'C86 H154 N2 O50 Ti17, 3(C3 H8 O1)'
_chemical_formula_sum 'C95 H178 N2 O53 Ti17'
_chemical_formula_weight 3010.69
_chemical_name_systematic
; 
 ? 
;
_space_group_IT_number 15
_symmetry_cell_setting monoclinic
_symmetry_space_group_name_Hall '-C 2yc'
_symmetry_space_group_name_H-M 'C 1 2/c 1'
_atom_sites_solution_hydrogens geom
_atom_sites_solution_primary direct
_atom_sites_solution_secondary difmap
_audit_creation_method SHELXL-97
_cell_angle_alpha 90.00
_cell_angle_beta 104.3650(10)
_cell_angle_gamma 90.00
_cell_formula_units_Z 4
_cell_length_a 29.948(2)
_cell_length_b 13.7625(10)
_cell_length_c 32.938(3)
_cell_measurement_reflns_used 9969
_cell_measurement_temperature 90(2)
_cell_measurement_theta_max 23.15
_cell_measurement_theta_min 2.38
_cell_volume 13151.3(18)
_computing_cell_refinement 'Bruker SAINT'
_computing_data_collection 'Bruker APEX2'
_computing_data_reduction 'Bruker SAINT'
_computing_structure_refinement 'SHELXL-97 (Sheldrick, 2008)'
_computing_structure_solution 'SHELXS-97 (Sheldrick, 2008)'
_diffrn_ambient_temperature 90(2)
_diffrn_measured_fraction_theta_full 0.997
_diffrn_measured_fraction_theta_max 0.997
_diffrn_measurement_device_type 'Bruker SMART Apex II CCD Detector'
_diffrn_measurement_method \w
_diffrn_radiation_monochromator 'multilayer optics'
_diffrn_radiation_source 'rotating anode'
_diffrn_radiation_type MoK\a
_diffrn_radiation_wavelength 0.71073
_diffrn_reflns_av_R_equivalents 0.0873
_diffrn_reflns_av_sigmaI/netI 0.0506
_diffrn_reflns_limit_h_max 33
_diffrn_reflns_limit_h_min -33
_diffrn_reflns_limit_k_max 15
_diffrn_reflns_limit_k_min -15
_diffrn_reflns_limit_l_max 36
_diffrn_reflns_limit_l_min -36
_diffrn_reflns_number 75218
_diffrn_reflns_theta_full 23.33
_diffrn_reflns_theta_max 23.33
_diffrn_reflns_theta_min 1.28
_exptl_absorpt_coefficient_mu 1.052
_exptl_absorpt_correction_T_max 0.7449
_exptl_absorpt_correction_T_min 0.5806
_exptl_absorpt_correction_type multi-scan
_exptl_absorpt_process_details sadabs
_exptl_crystal_colour orange
_exptl_crystal_density_diffrn 1.521
_exptl_crystal_description prism
_exptl_crystal_F_000 6240
_exptl_crystal_size_max 0.10
_exptl_crystal_size_mid 0.05
_exptl_crystal_size_min 0.05
_platon_squeeze_details
;
 The unit cell constrains 12 isopropanol molecules, which have been treated
 as a diffuse contribution to the overall scattering whithout specific
 atom positions by SQUEEZE/PLATON.
;
_refine_diff_density_max 1.125
_refine_diff_density_min -0.518
_refine_diff_density_rms 0.088
_refine_ls_extinction_method none
_refine_ls_goodness_of_fit_ref 1.056
_refine_ls_hydrogen_treatment constr
_refine_ls_matrix_type full
_refine_ls_number_parameters 738
_refine_ls_number_reflns 9512
_refine_ls_number_restraints 125
_refine_ls_restrained_S_all 1.089
_refine_ls_R_factor_all 0.0883
_refine_ls_R_factor_gt 0.0618
_refine_ls_shift/su_max 0.001
_refine_ls_shift/su_mean 0.000
_refine_ls_structure_factor_coef Fsqd
_refine_ls_weighting_details 'calc w=1/[\s^2^(Fo^2^)+(0.0847P)^2^+54.5139P] where P=(Fo^2^+2Fc^2^)/3'
_refine_ls_weighting_scheme calc
_refine_ls_wR_factor_gt 0.1591
_refine_ls_wR_factor_ref 0.1727
_reflns_number_gt 6909
_reflns_number_total 9512
_reflns_threshold_expression >2sigma(I)
_cod_data_source_file ja303692r_si_004.cif
_cod_data_source_block Ti17_coumarine343
_cod_original_cell_volume 13151.0(17)
_cod_database_code 4118253

loop_
_symmetry_equiv_pos_as_xyz
'x, y, z'
'-x, y, -z+1/2'
'x+1/2, y+1/2, z'
'-x+1/2, y+1/2, -z+1/2'
'-x, -y, -z'
'x, -y, z-1/2'
'-x+1/2, -y+1/2, -z'
'x+1/2, -y+1/2, z-1/2'

loop_
_atom_site_label
_atom_site_type_symbol
_atom_site_fract_x
_atom_site_fract_y
_atom_site_fract_z
_atom_site_U_iso_or_equiv
_atom_site_adp_type
_atom_site_occupancy
_atom_site_symmetry_multiplicity
_atom_site_calc_flag
_atom_site_refinement_flags
_atom_site_disorder_assembly
_atom_site_disorder_group
C1 C 0.4347(10) 0.900(3) 0.5142(8) 0.112(7) Uani 0.409(13) 1 d PDU A 3
H1A H 0.4448 0.8837 0.4889 0.167 Uiso 0.409(13) 1 calc PR A 3
H1B H 0.4094 0.9474 0.5070 0.167 Uiso 0.409(13) 1 calc PR A 3
H1C H 0.4239 0.8413 0.5255 0.167 Uiso 0.409(13) 1 calc PR A 3
C1A C 0.5040(7) 1.2543(12) 0.8908(5) 0.198(8) Uani 1 1 d U . .
H1AA H 0.5254 1.2068 0.9073 0.297 Uiso 1 1 calc R . .
H1AB H 0.4725 1.2289 0.8850 0.297 Uiso 1 1 calc R . .
H1AC H 0.5059 1.3152 0.9065 0.297 Uiso 1 1 calc R . .
C1B C 0.6423(5) 0.6582(11) 0.6500(5) 0.164(6) Uani 1 1 d U . .
H1BA H 0.6516 0.5994 0.6668 0.247 Uiso 1 1 calc R . .
H1BB H 0.6534 0.7157 0.6671 0.247 Uiso 1 1 calc R . .
H1BC H 0.6556 0.6570 0.6257 0.247 Uiso 1 1 calc R . .
C2 C 0.5727(5) 0.5740(10) 0.6121(4) 0.159(6) Uani 1 1 d U . .
H2A H 0.5392 0.5802 0.6017 0.239 Uiso 1 1 calc R . .
H2B H 0.5799 0.5172 0.6305 0.239 Uiso 1 1 calc R . .
H2C H 0.5867 0.5660 0.5883 0.239 Uiso 1 1 calc R . .
C3 C 0.5913(4) 0.6619(7) 0.6357(3) 0.100(4) Uani 1 1 d . . .
H3 H 0.5823 0.7198 0.6171 0.120 Uiso 1 1 calc R . .
C4 C 0.4722(5) 0.9411(9) 0.5448(3) 0.124(4) Uani 1 1 d DU . .
H4B H 0.4991 0.9821 0.5425 0.149 Uiso 0.591(13) 1 calc PR A 4
H4A H 0.4805 1.0083 0.5377 0.149 Uiso 0.409(13) 1 calc PR A 3
C5 C 0.4272(5) 1.0028(14) 0.5274(5) 0.098(5) Uani 0.591(13) 1 d PDU A 4
H5A H 0.4289 1.0630 0.5436 0.147 Uiso 0.591(13) 1 calc PR A 4
H5B H 0.4002 0.9652 0.5299 0.147 Uiso 0.591(13) 1 calc PR A 4
H5C H 0.4245 1.0185 0.4978 0.147 Uiso 0.591(13) 1 calc PR A 4
C6 C 0.4711(9) 0.8608(13) 0.5187(5) 0.115(6) Uani 0.591(13) 1 d PDU A 4
H6A H 0.5003 0.8253 0.5272 0.172 Uiso 0.591(13) 1 calc PR A 4
H6B H 0.4664 0.8827 0.4896 0.172 Uiso 0.591(13) 1 calc PR A 4
H6C H 0.4456 0.8179 0.5209 0.172 Uiso 0.591(13) 1 calc PR A 4
C7 C 0.3452(3) 1.2300(7) 0.6483(3) 0.093(3) Uani 1 1 d U . .
H7 H 0.3219 1.1813 0.6523 0.112 Uiso 1 1 calc R . .
C8 C 0.3470(5) 1.2396(12) 0.6007(4) 0.203(7) Uani 1 1 d DU . .
H8A H 0.3575 1.1780 0.5912 0.305 Uiso 1 1 calc R . .
H8B H 0.3685 1.2915 0.5980 0.305 Uiso 1 1 calc R . .
H8C H 0.3162 1.2551 0.5834 0.305 Uiso 1 1 calc R . .
C9 C 0.3367(5) 1.3285(9) 0.6634(5) 0.177(6) Uani 1 1 d DU . .
H9A H 0.3634 1.3701 0.6640 0.265 Uiso 1 1 calc R . .
H9B H 0.3319 1.3236 0.6917 0.265 Uiso 1 1 calc R . .
H9C H 0.3093 1.3566 0.6445 0.265 Uiso 1 1 calc R . .
C10 C 0.5159(3) 1.2715(7) 0.8527(4) 0.091(3) Uani 1 1 d U . .
H10 H 0.5502 1.2759 0.8630 0.109 Uiso 1 1 calc R . .
C11 C 0.5070(5) 1.3579(7) 0.8256(5) 0.154(6) Uani 1 1 d U . .
H11A H 0.4752 1.3557 0.8082 0.232 Uiso 1 1 calc R . .
H11B H 0.5284 1.3589 0.8075 0.232 Uiso 1 1 calc R . .
H11C H 0.5112 1.4166 0.8429 0.232 Uiso 1 1 calc R . .
C12 C 0.5105(9) 0.863(2) 0.5428(8) 0.121(7) Uani 0.409(13) 1 d PDU A 3
H12A H 0.5001 0.7983 0.5494 0.181 Uiso 0.409(13) 1 calc PR A 3
H12B H 0.5392 0.8793 0.5633 0.181 Uiso 0.409(13) 1 calc PR A 3
H12C H 0.5158 0.8618 0.5147 0.181 Uiso 0.409(13) 1 calc PR A 3
C13 C 0.3787(4) 1.2671(8) 0.7906(4) 0.098(3) Uani 1 1 d . . .
H13 H 0.3886 1.2956 0.7663 0.118 Uiso 1 1 calc R . .
C14 C 0.3363(4) 1.2059(10) 0.7735(5) 0.161(6) Uani 1 1 d . . .
H14A H 0.3259 1.1773 0.7968 0.242 Uiso 1 1 calc R . .
H14B H 0.3438 1.1540 0.7559 0.242 Uiso 1 1 calc R . .
H14C H 0.3118 1.2468 0.7567 0.242 Uiso 1 1 calc R . .
C15 C 0.3690(4) 1.3465(8) 0.8160(4) 0.128(5) Uani 1 1 d U . .
H15A H 0.3973 1.3836 0.8273 0.192 Uiso 1 1 calc R . .
H15B H 0.3576 1.3205 0.8392 0.192 Uiso 1 1 calc R . .
H15C H 0.3457 1.3892 0.7987 0.192 Uiso 1 1 calc R . .
C16 C 0.3607(3) 0.9724(6) 0.8969(3) 0.068(2) Uani 1 1 d . . .
H16 H 0.3754 0.9348 0.9227 0.081 Uiso 1 1 calc R . .
C17 C 0.3090(3) 0.9579(9) 0.8862(3) 0.111(4) Uani 1 1 d . . .
H17A H 0.3017 0.8909 0.8769 0.167 Uiso 1 1 calc R . .
H17B H 0.2943 1.0028 0.8638 0.167 Uiso 1 1 calc R . .
H17C H 0.2976 0.9707 0.9111 0.167 Uiso 1 1 calc R . .
C18 C 0.3732(4) 1.0787(8) 0.9034(4) 0.119(4) Uani 1 1 d . . .
H18A H 0.3585 1.1154 0.8781 0.178 Uiso 1 1 calc R . .
H18B H 0.4068 1.0861 0.9091 0.178 Uiso 1 1 calc R . .
H18C H 0.3625 1.1036 0.9272 0.178 Uiso 1 1 calc R . .
C19 C 0.2902(3) 0.9665(7) 0.7576(3) 0.079(3) Uani 1 1 d . . .
H19 H 0.3089 1.0009 0.7828 0.095 Uiso 1 1 calc R . .
C20 C 0.2703(3) 0.8781(10) 0.7719(3) 0.125(5) Uani 1 1 d . . .
H20A H 0.2952 0.8371 0.7880 0.188 Uiso 1 1 calc R . .
H20B H 0.2527 0.8420 0.7475 0.188 Uiso 1 1 calc R . .
H20C H 0.2499 0.8969 0.7896 0.188 Uiso 1 1 calc R . .
C21 C 0.2545(3) 1.0360(9) 0.7338(4) 0.124(4) Uani 1 1 d U . .
H21A H 0.2322 1.0007 0.7120 0.187 Uiso 1 1 calc R . .
H21B H 0.2695 1.0863 0.7208 0.187 Uiso 1 1 calc R . .
H21C H 0.2385 1.0664 0.7531 0.187 Uiso 1 1 calc R . .
C22 C 0.4005(2) 0.5802(5) 0.7385(3) 0.058(2) Uani 1 1 d U . .
H22 H 0.4047 0.5777 0.7696 0.070 Uiso 1 1 calc R . .
C23 C 0.4337(3) 0.5105(6) 0.7404(4) 0.117(4) Uani 1 1 d U . .
H23A H 0.4381 0.4743 0.7668 0.175 Uiso 1 1 calc R . .
H23B H 0.4627 0.5415 0.7392 0.175 Uiso 1 1 calc R . .
H23C H 0.4239 0.4657 0.7167 0.175 Uiso 1 1 calc R . .
C24 C 0.3545(3) 0.5756(8) 0.7321(5) 0.151(5) Uani 1 1 d U . .
H24A H 0.3451 0.5077 0.7336 0.226 Uiso 1 1 calc R . .
H24B H 0.3399 0.6022 0.7045 0.226 Uiso 1 1 calc R . .
H24C H 0.3450 0.6135 0.7538 0.226 Uiso 1 1 calc R . .
C25 C 0.4232(4) 0.6098(6) 0.6215(3) 0.080(3) Uani 1 1 d . . .
H25 H 0.4474 0.5657 0.6384 0.096 Uiso 1 1 calc R . .
C26 C 0.3872(4) 0.5447(8) 0.6010(3) 0.115(4) Uani 1 1 d . . .
H26A H 0.3610 0.5823 0.5847 0.172 Uiso 1 1 calc R . .
H26B H 0.3772 0.5057 0.6220 0.172 Uiso 1 1 calc R . .
H26C H 0.3987 0.5015 0.5822 0.172 Uiso 1 1 calc R . .
C27 C 0.4473(3) 0.6636(6) 0.5961(2) 0.069(2) Uani 1 1 d . . .
H27A H 0.4746 0.6943 0.6141 0.104 Uiso 1 1 calc R . .
H27B H 0.4269 0.7139 0.5804 0.104 Uiso 1 1 calc R . .
H27C H 0.4567 0.6195 0.5764 0.104 Uiso 1 1 calc R . .
C28 C 0.2989(2) 1.0071(5) 0.5884(2) 0.0470(17) Uani 1 1 d . . .
C29 C 0.3018(2) 0.9366(5) 0.55465(19) 0.0406(16) Uani 1 1 d . . .
C30 C 0.3361(2) 0.8640(5) 0.56240(19) 0.0362(15) Uani 1 1 d . . .
C31 C 0.2713(2) 0.9403(5) 0.5159(2) 0.0477(17) Uani 1 1 d . . .
H31 H 0.2481 0.9891 0.5107 0.057 Uiso 1 1 calc R . .
C32 C 0.2732(2) 0.8756(5) 0.48455(19) 0.0415(16) Uani 1 1 d . . .
C33 C 0.3064(2) 0.8010(5) 0.49235(19) 0.0414(16) Uani 1 1 d . . .
C34 C 0.3118(2) 0.7313(5) 0.4644(2) 0.0449(17) Uani 1 1 d . . .
C35 C 0.3489(3) 0.6555(6) 0.4759(2) 0.068(2) Uani 1 1 d . . .
H35A H 0.3385 0.6023 0.4916 0.082 Uiso 1 1 calc R . .
H35B H 0.3770 0.6847 0.4942 0.082 Uiso 1 1 calc R . .
C36 C 0.3600(3) 0.6152(8) 0.4371(3) 0.093(3) Uani 1 1 d . . .
H36A H 0.3807 0.5583 0.4445 0.112 Uiso 1 1 calc R . .
H36B H 0.3763 0.6650 0.4244 0.112 Uiso 1 1 calc R . .
C37 C 0.3161(3) 0.5852(7) 0.4057(2) 0.071(2) Uani 1 1 d . . .
H37A H 0.3237 0.5601 0.3800 0.085 Uiso 1 1 calc R . .
H37B H 0.3010 0.5323 0.4177 0.085 Uiso 1 1 calc R . .
C38 C 0.2807(2) 0.7335(6) 0.4240(2) 0.0493(18) Uani 1 1 d . . .
C39 C 0.2427(2) 0.8751(6) 0.4433(2) 0.0508(19) Uani 1 1 d . . .
H39 H 0.2194 0.9234 0.4362 0.061 Uiso 1 1 calc R . .
C40 C 0.2462(2) 0.8075(5) 0.4140(2) 0.0474(18) Uani 1 1 d . . .
C41 C 0.2134(3) 0.8111(6) 0.3710(2) 0.062(2) Uani 1 1 d . . .
H41A H 0.2056 0.8795 0.3630 0.074 Uiso 1 1 calc R . .
H41B H 0.1845 0.7766 0.3715 0.074 Uiso 1 1 calc R . .
C42 C 0.2352(3) 0.7640(7) 0.3391(2) 0.066(2) Uani 1 1 d . . .
H42A H 0.2123 0.7601 0.3117 0.079 Uiso 1 1 calc R . .
H42B H 0.2613 0.8043 0.3355 0.079 Uiso 1 1 calc R . .
C43 C 0.2520(3) 0.6648(6) 0.3530(2) 0.062(2) Uani 1 1 d . . .
H43A H 0.2672 0.6364 0.3323 0.075 Uiso 1 1 calc R . .
H43B H 0.2253 0.6231 0.3540 0.075 Uiso 1 1 calc R . .
N1 N 0.2850(2) 0.6660(5) 0.39505(17) 0.0569(17) Uani 1 1 d . . .
O1 O 0.49310(12) 1.0125(3) 0.70457(12) 0.0301(9) Uani 1 1 d . . .
O2 O 0.54968(12) 0.8543(3) 0.75426(11) 0.0264(9) Uani 1 1 d . . .
O3 O 0.49364(13) 0.7167(3) 0.70253(11) 0.0303(9) Uani 1 1 d . . .
O4 O 0.53276(13) 0.8538(3) 0.66312(12) 0.0351(10) Uani 1 1 d . . .
O5 O 0.57014(15) 0.6687(3) 0.66954(13) 0.0406(11) Uani 1 1 d . . .
O6 O 0.53842(14) 1.0318(3) 0.64818(13) 0.0412(11) Uani 1 1 d . . .
O7 O 0.44288(13) 0.8587(3) 0.65733(12) 0.0303(9) Uani 1 1 d . A .
O8 O 0.42833(14) 1.0311(3) 0.63589(13) 0.0376(10) Uani 1 1 d . A .
O9 O 0.47493(15) 0.9279(3) 0.58637(13) 0.0435(11) Uani 1 1 d . A .
O10 O 0.39612(13) 1.0101(3) 0.69877(12) 0.0331(9) Uani 1 1 d . A .
O11 O 0.44874(13) 1.1497(3) 0.74510(13) 0.0407(11) Uani 1 1 d . . .
O12 O 0.39129(15) 1.2004(3) 0.66726(15) 0.0527(13) Uani 1 1 d . . .
O13 O 0.40510(13) 1.0131(3) 0.78061(12) 0.0363(10) Uani 1 1 d . A .
O14 O 0.41418(16) 1.2050(3) 0.81223(14) 0.0505(12) Uani 1 1 d . . .
O15 O 0.51202(15) 1.1855(3) 0.82578(14) 0.0472(12) Uani 1 1 d . . .
O16 O 0.38871(13) 0.8362(3) 0.78694(12) 0.0352(10) Uani 1 1 d . . .
O17 O 0.37766(15) 0.9389(4) 0.86285(14) 0.0534(13) Uani 1 1 d . . .
O18 O 0.37364(12) 0.8372(3) 0.68715(12) 0.0315(9) Uani 1 1 d . A .
O19 O 0.32005(13) 0.9399(3) 0.73191(13) 0.0450(12) Uani 1 1 d . A .
O20 O 0.40911(14) 0.6658(3) 0.65201(12) 0.0364(10) Uani 1 1 d . . .
O21 O 0.41864(13) 0.6797(3) 0.74105(12) 0.0326(9) Uani 1 1 d . . .
O22 O 0.32904(14) 0.9984(3) 0.62392(13) 0.0421(11) Uani 1 1 d . . .
O23 O 0.36788(14) 0.8523(3) 0.59447(13) 0.0391(10) Uani 1 1 d . . .
O24 O 0.26837(17) 1.0690(4) 0.58188(16) 0.0682(16) Uani 1 1 d . . .
O25 O 0.33710(14) 0.7986(3) 0.53171(12) 0.0407(11) Uani 1 1 d . . .
Ti1 Ti 0.5000 0.93344(10) 0.7500 0.0257(3) Uani 1 2 d S . .
Ti2 Ti 0.55348(4) 0.75043(8) 0.70512(3) 0.0312(3) Uani 1 1 d . . .
Ti3 Ti 0.48363(4) 0.95193(8) 0.64043(3) 0.0337(3) Uani 1 1 d . . .
Ti4 Ti 0.43538(4) 1.11741(8) 0.68901(4) 0.0389(3) Uani 1 1 d . . .
Ti5 Ti 0.45235(4) 1.11763(8) 0.79862(4) 0.0402(3) Uani 1 1 d . . .
Ti6 Ti 0.41518(4) 0.93477(9) 0.82864(4) 0.0380(3) Uani 1 1 d . . .
Ti7 Ti 0.37945(3) 0.91417(8) 0.73688(3) 0.0339(3) Uani 1 1 d . . .
Ti8 Ti 0.43341(4) 0.75014(7) 0.69251(3) 0.0297(3) Uani 1 1 d . . .
Ti9 Ti 0.38782(4) 0.93480(8) 0.64979(3) 0.0341(3) Uani 1 1 d . A .

loop_
_atom_site_aniso_label
_atom_site_aniso_U_11
_atom_site_aniso_U_22
_atom_site_aniso_U_33
_atom_site_aniso_U_23
_atom_site_aniso_U_13
_atom_site_aniso_U_12
C1 0.123(14) 0.141(14) 0.062(10) 0.002(11) 0.009(11) -0.031(12)
C1A 0.285(17) 0.172(13) 0.135(11) -0.086(10) 0.048(11) 0.012(12)
C1B 0.141(10) 0.159(11) 0.243(14) -0.068(10) 0.143(11) -0.012(9)
C2 0.155(11) 0.193(12) 0.117(9) -0.082(9) 0.012(8) 0.084(9)
C3 0.169(12) 0.080(7) 0.065(6) 0.019(5) 0.057(7) 0.058(7)
C4 0.160(10) 0.150(10) 0.055(6) 0.013(6) 0.012(6) -0.021(8)
C5 0.097(11) 0.134(12) 0.048(8) 0.046(8) -0.011(7) -0.014(10)
C6 0.170(14) 0.129(12) 0.043(8) -0.013(8) 0.022(10) -0.036(11)
C7 0.085(5) 0.063(5) 0.115(6) 0.009(5) -0.007(5) 0.033(4)
C8 0.160(12) 0.214(14) 0.195(13) 0.058(12) -0.032(11) -0.020(12)
C9 0.154(11) 0.103(9) 0.253(14) -0.012(10) 0.013(11) 0.055(9)
C10 0.078(6) 0.070(6) 0.116(7) -0.045(5) 0.007(5) 0.002(5)
C11 0.189(12) 0.044(6) 0.222(13) -0.022(8) 0.036(10) -0.004(7)
C12 0.164(16) 0.143(15) 0.064(12) -0.019(12) 0.045(12) -0.051(14)
C13 0.082(7) 0.091(8) 0.115(8) -0.020(6) 0.014(6) 0.020(6)
C14 0.078(8) 0.116(10) 0.267(19) -0.016(12) -0.002(10) 0.027(8)
C15 0.150(10) 0.103(8) 0.126(9) -0.025(7) 0.026(8) 0.077(8)
C16 0.077(6) 0.078(6) 0.059(5) -0.002(4) 0.036(5) 0.010(5)
C17 0.077(7) 0.160(11) 0.118(9) 0.008(8) 0.066(7) 0.022(7)
C18 0.139(11) 0.112(9) 0.113(9) -0.045(7) 0.047(8) 0.008(8)
C19 0.031(4) 0.121(8) 0.090(7) -0.046(6) 0.021(4) -0.009(5)
C20 0.076(7) 0.229(15) 0.084(7) -0.042(8) 0.045(6) -0.073(9)
C21 0.061(6) 0.160(10) 0.150(10) -0.057(8) 0.021(6) 0.040(7)
C22 0.051(5) 0.043(4) 0.083(6) -0.018(4) 0.023(4) -0.025(4)
C23 0.094(8) 0.026(5) 0.223(14) 0.013(6) 0.024(8) 0.004(5)
C24 0.059(6) 0.079(7) 0.296(15) 0.036(9) 0.012(8) -0.034(6)
C25 0.139(9) 0.054(5) 0.067(6) -0.027(4) 0.064(6) -0.023(5)
C26 0.130(9) 0.109(8) 0.128(9) -0.084(7) 0.077(8) -0.065(7)
C27 0.077(6) 0.093(7) 0.043(4) -0.025(4) 0.025(4) 0.003(5)
C28 0.040(4) 0.047(4) 0.051(5) -0.004(3) 0.004(4) 0.002(3)
C29 0.031(3) 0.052(4) 0.036(4) 0.001(3) 0.004(3) -0.006(3)
C30 0.033(4) 0.048(4) 0.028(3) -0.004(3) 0.008(3) -0.009(3)
C31 0.036(4) 0.056(5) 0.046(4) 0.004(4) 0.000(3) 0.001(3)
C32 0.037(4) 0.052(4) 0.034(4) -0.005(3) 0.004(3) -0.007(3)
C33 0.031(4) 0.061(4) 0.030(4) 0.008(3) 0.004(3) -0.014(3)
C34 0.042(4) 0.059(4) 0.034(4) -0.007(3) 0.010(3) -0.014(3)
C35 0.060(5) 0.079(6) 0.055(5) -0.026(4) -0.006(4) 0.004(4)
C36 0.085(7) 0.121(8) 0.062(6) -0.049(6) -0.002(5) 0.023(6)
C37 0.071(6) 0.093(7) 0.043(5) -0.023(4) 0.003(4) 0.009(5)
C38 0.041(4) 0.068(5) 0.041(4) -0.009(4) 0.013(3) -0.020(4)
C39 0.035(4) 0.068(5) 0.043(4) 0.009(4) -0.003(3) -0.010(3)
C40 0.041(4) 0.063(5) 0.034(4) -0.001(4) 0.002(3) -0.019(4)
C41 0.054(5) 0.076(6) 0.045(4) -0.002(4) -0.005(4) -0.014(4)
C42 0.058(5) 0.097(7) 0.038(4) -0.009(4) 0.004(4) -0.027(5)
C43 0.060(5) 0.088(6) 0.040(4) -0.017(4) 0.012(4) -0.016(5)
N1 0.052(4) 0.082(5) 0.034(3) -0.013(3) 0.007(3) -0.013(3)
O1 0.025(2) 0.026(2) 0.038(2) 0.0044(18) 0.0069(18) -0.0018(17)
O2 0.024(2) 0.025(2) 0.031(2) 0.0040(16) 0.0080(17) 0.0008(16)
O3 0.033(2) 0.026(2) 0.034(2) -0.0038(17) 0.0124(18) 0.0010(17)
O4 0.033(2) 0.037(2) 0.037(2) 0.0104(19) 0.0111(19) 0.0037(19)
O5 0.048(3) 0.042(3) 0.037(2) 0.000(2) 0.021(2) 0.015(2)
O6 0.033(2) 0.047(3) 0.041(3) 0.015(2) 0.005(2) -0.003(2)
O7 0.030(2) 0.029(2) 0.032(2) 0.0005(17) 0.0065(18) 0.0020(17)
O8 0.034(2) 0.031(2) 0.043(3) 0.0046(19) 0.000(2) 0.0037(18)
O9 0.047(3) 0.052(3) 0.031(2) 0.010(2) 0.009(2) 0.003(2)
O10 0.025(2) 0.036(2) 0.035(2) -0.0044(19) 0.0008(18) 0.0042(18)
O11 0.031(2) 0.029(2) 0.058(3) -0.009(2) 0.005(2) 0.0033(18)
O12 0.041(3) 0.036(3) 0.067(3) 0.000(2) -0.013(2) 0.013(2)
O13 0.028(2) 0.038(2) 0.043(2) -0.016(2) 0.0064(19) 0.0033(18)
O14 0.049(3) 0.039(3) 0.055(3) -0.014(2) -0.003(2) 0.014(2)
O15 0.044(3) 0.027(2) 0.062(3) -0.020(2) -0.004(2) -0.003(2)
O16 0.028(2) 0.042(2) 0.037(2) -0.0084(19) 0.0127(19) -0.0054(19)
O17 0.046(3) 0.070(3) 0.052(3) -0.023(3) 0.026(2) -0.007(2)
O18 0.024(2) 0.034(2) 0.036(2) -0.0102(18) 0.0067(18) -0.0028(17)
O19 0.023(2) 0.062(3) 0.050(3) -0.018(2) 0.009(2) 0.003(2)
O20 0.046(3) 0.032(2) 0.034(2) -0.0073(18) 0.014(2) -0.0024(19)
O21 0.033(2) 0.026(2) 0.043(2) -0.0047(18) 0.0159(19) -0.0097(18)
O22 0.034(2) 0.045(3) 0.041(3) -0.007(2) -0.004(2) 0.011(2)
O23 0.037(2) 0.042(3) 0.034(2) -0.004(2) 0.000(2) 0.006(2)
O24 0.054(3) 0.064(3) 0.070(4) -0.015(3) -0.016(3) 0.024(3)
O25 0.036(2) 0.052(3) 0.032(2) -0.002(2) 0.005(2) -0.003(2)
Ti1 0.0222(7) 0.0231(8) 0.0316(8) 0.000 0.0060(6) 0.000
Ti2 0.0320(6) 0.0312(6) 0.0330(6) 0.0046(5) 0.0131(5) 0.0092(5)
Ti3 0.0305(6) 0.0354(6) 0.0339(6) 0.0075(5) 0.0052(5) 0.0026(5)
Ti4 0.0338(6) 0.0268(6) 0.0495(7) 0.0014(5) -0.0024(5) 0.0060(5)
Ti5 0.0341(7) 0.0305(6) 0.0513(8) -0.0141(5) 0.0020(6) 0.0045(5)
Ti6 0.0293(6) 0.0468(7) 0.0393(7) -0.0148(5) 0.0110(5) -0.0015(5)
Ti7 0.0228(6) 0.0387(7) 0.0402(7) -0.0113(5) 0.0078(5) -0.0016(5)
Ti8 0.0302(6) 0.0278(6) 0.0318(6) -0.0046(5) 0.0090(5) -0.0016(5)
Ti9 0.0272(6) 0.0354(6) 0.0365(6) -0.0049(5) 0.0019(5) 0.0043(5)

loop_
_atom_type_symbol
_atom_type_description
_atom_type_scat_dispersion_real
_atom_type_scat_dispersion_imag
_atom_type_scat_source
C C 0.0033 0.0016 'International Tables Vol C Tables 4.2.6.8 and 6.1.1.4'
H H 0.0000 0.0000 'International Tables Vol C Tables 4.2.6.8 and 6.1.1.4'
N N 0.0061 0.0033 'International Tables Vol C Tables 4.2.6.8 and 6.1.1.4'
O O 0.0106 0.0060 'International Tables Vol C Tables 4.2.6.8 and 6.1.1.4'
Ti Ti 0.2776 0.4457 'International Tables Vol C Tables 4.2.6.8 and 6.1.1.4'

loop_
_geom_angle_atom_site_label_1
_geom_angle_atom_site_label_2
_geom_angle_atom_site_label_3
_geom_angle
_geom_angle_site_symmetry_1
_geom_angle_site_symmetry_3
O5 C3 C2 106.6(10) . .
O5 C3 C1B 112.2(9) . .
C2 C3 C1B 111.5(9) . .
O9 C4 C6 120.0(12) . .
O9 C4 C1 119.8(16) . .
C6 C4 C1 50.0(15) . .
O9 C4 C5 105.6(10) . .
C6 C4 C5 108.3(14) . .
C1 C4 C5 60.2(16) . .
O9 C4 C12 94.9(12) . .
C6 C4 C12 49.0(13) . .
C1 C4 C12 99(2) . .
C5 C4 C12 155.9(14) . .
O12 C7 C9 109.9(9) . .
O12 C7 C8 100.9(9) . .
C9 C7 C8 107.8(9) . .
C1A C10 O15 113.8(10) . .
C1A C10 C11 129.0(11) . .
O15 C10 C11 108.0(9) . .
O14 C13 C15 113.5(9) . .
O14 C13 C14 107.9(9) . .
C15 C13 C14 111.4(10) . .
O17 C16 C18 107.6(7) . .
O17 C16 C17 108.8(7) . .
C18 C16 C17 111.3(9) . .
O19 C19 C20 109.8(8) . .
O19 C19 C21 109.0(8) . .
C20 C19 C21 113.5(8) . .
C24 C22 C23 132.7(8) . .
C24 C22 O21 113.8(7) . .
C23 C22 O21 113.4(6) . .
O20 C25 C26 110.7(8) . .
O20 C25 C27 114.5(6) . .
C26 C25 C27 118.3(8) . .
O24 C28 O22 123.1(6) . .
O24 C28 C29 119.9(6) . .
O22 C28 C29 117.1(6) . .
C31 C29 C30 118.8(6) . .
C31 C29 C28 121.2(6) . .
C30 C29 C28 120.0(6) . .
O23 C30 O25 113.0(6) . .
O23 C30 C29 127.9(6) . .
O25 C30 C29 119.0(5) . .
C29 C31 C32 122.1(7) . .
C31 C32 C33 119.6(6) . .
C31 C32 C39 125.3(7) . .
C33 C32 C39 115.1(6) . .
C34 C33 O25 116.6(6) . .
C34 C33 C32 125.9(6) . .
O25 C33 C32 117.5(6) . .
C33 C34 C38 117.0(7) . .
C33 C34 C35 121.5(6) . .
C38 C34 C35 121.5(6) . .
C34 C35 C36 110.4(7) . .
C35 C36 C37 110.0(8) . .
N1 C37 C36 110.8(7) . .
N1 C38 C34 119.1(7) . .
N1 C38 C40 121.1(6) . .
C34 C38 C40 119.9(6) . .
C40 C39 C32 122.0(7) . .
C39 C40 C38 120.2(6) . .
C39 C40 C41 119.6(7) . .
C38 C40 C41 120.2(7) . .
C40 C41 C42 110.2(7) . .
C43 C42 C41 110.5(7) . .
C42 C43 N1 111.8(6) . .
C38 N1 C37 121.8(6) . .
C38 N1 C43 120.1(7) . .
C37 N1 C43 117.3(6) . .
Ti1 O1 Ti5 119.83(18) . 2_656
Ti1 O1 Ti4 120.23(19) . .
Ti5 O1 Ti4 96.11(15) 2_656 .
Ti1 O1 Ti3 121.25(19) . .
Ti5 O1 Ti3 97.01(15) 2_656 .
Ti4 O1 Ti3 96.68(15) . .
Ti1 O2 Ti2 121.76(18) . .
Ti1 O2 Ti8 117.92(17) . 2_656
Ti2 O2 Ti8 96.82(14) . 2_656
Ti1 O2 Ti7 121.51(18) . 2_656
Ti2 O2 Ti7 96.67(14) . 2_656
Ti8 O2 Ti7 96.43(14) 2_656 2_656
Ti8 O3 Ti2 149.6(2) . .
Ti6 O4 Ti2 102.74(18) 2_656 .
Ti6 O4 Ti3 99.24(18) 2_656 .
Ti2 O4 Ti3 145.3(2) . .
C3 O5 Ti2 144.3(5) . .
Ti3 O6 Ti6 99.33(19) . 2_656
Ti3 O6 Ti5 111.4(2) . 2_656
Ti6 O6 Ti5 97.31(18) 2_656 2_656
Ti9 O7 Ti3 100.57(17) . .
Ti9 O7 Ti8 104.34(18) . .
Ti3 O7 Ti8 150.2(2) . .
Ti9 O8 Ti3 99.79(18) . .
Ti9 O8 Ti4 97.55(19) . .
Ti3 O8 Ti4 110.24(18) . .
C4 O9 Ti3 160.9(6) . .
Ti9 O10 Ti4 103.36(19) . .
Ti9 O10 Ti7 100.18(18) . .
Ti4 O10 Ti7 149.9(2) . .
Ti5 O11 Ti4 150.4(2) . .
C7 O12 Ti4 155.6(5) . .
Ti6 O13 Ti7 99.76(19) . .
Ti6 O13 Ti5 102.07(18) . .
Ti7 O13 Ti5 145.4(2) . .
C13 O14 Ti5 136.7(5) . .
C10 O15 Ti4 125.3(5) . 2_656
C10 O15 Ti5 124.8(5) . .
Ti4 O15 Ti5 109.90(19) 2_656 .
Ti7 O16 Ti6 99.29(19) . .
Ti7 O16 Ti2 111.46(18) . 2_656
Ti6 O16 Ti2 97.31(17) . 2_656
C16 O17 Ti6 156.7(5) . .
Ti7 O18 Ti9 99.84(18) . .
Ti7 O18 Ti8 110.10(17) . .
Ti9 O18 Ti8 97.51(16) . .
C19 O19 Ti7 139.2(5) . .
C25 O20 Ti8 138.6(5) . .
C22 O21 Ti8 123.8(4) . .
C22 O21 Ti2 124.6(4) . 2_656
Ti8 O21 Ti2 110.02(17) . 2_656
C28 O22 Ti9 141.7(4) . .
C28 O22 O23 90.7(4) . .
Ti9 O22 O23 52.17(13) . .
C30 O23 Ti9 131.2(4) . .
C30 O23 O22 84.2(4) . .
Ti9 O23 O22 47.42(12) . .
C30 O25 C33 123.0(5) . .
O1 Ti1 O1 106.6(2) . 2_656
O1 Ti1 O2 110.17(16) . .
O1 Ti1 O2 111.74(16) 2_656 .
O1 Ti1 O2 111.74(16) . 2_656
O1 Ti1 O2 110.17(16) 2_656 2_656
O2 Ti1 O2 106.5(2) . 2_656
O5 Ti2 O3 103.84(19) . .
O5 Ti2 O4 94.87(18) . .
O3 Ti2 O4 90.92(17) . .
O5 Ti2 O21 98.70(17) . 2_656
O3 Ti2 O21 96.07(17) . 2_656
O4 Ti2 O21 162.77(17) . 2_656
O5 Ti2 O16 94.69(19) . 2_656
O3 Ti2 O16 158.98(17) . 2_656
O4 Ti2 O16 77.53(16) . 2_656
O21 Ti2 O16 90.77(16) 2_656 2_656
O5 Ti2 O2 167.17(18) . .
O3 Ti2 O2 88.29(15) . .
O4 Ti2 O2 89.00(16) . .
O21 Ti2 O2 75.53(14) 2_656 .
O16 Ti2 O2 74.18(15) 2_656 .
O5 Ti2 Ti6 97.20(15) . 2_656
O3 Ti2 Ti6 125.93(13) . 2_656
O4 Ti2 Ti6 37.51(12) . 2_656
O21 Ti2 Ti6 129.29(12) 2_656 2_656
O16 Ti2 Ti6 40.04(11) 2_656 2_656
O2 Ti2 Ti6 78.49(10) . 2_656
O5 Ti2 Ti7 125.67(15) . 2_656
O3 Ti2 Ti7 130.44(12) . 2_656
O4 Ti2 Ti7 87.36(13) . 2_656
O21 Ti2 Ti7 76.12(12) 2_656 2_656
O16 Ti2 Ti7 33.02(11) 2_656 2_656
O2 Ti2 Ti7 42.17(10) . 2_656
Ti6 Ti2 Ti7 55.74(3) 2_656 2_656
O5 Ti2 Ti8 133.61(14) . 2_656
O3 Ti2 Ti8 85.08(12) . 2_656
O4 Ti2 Ti8 130.90(13) . 2_656
O21 Ti2 Ti8 34.96(11) 2_656 2_656
O16 Ti2 Ti8 89.30(11) 2_656 2_656
O2 Ti2 Ti8 42.06(9) . 2_656
Ti6 Ti2 Ti8 114.19(4) 2_656 2_656
Ti7 Ti2 Ti8 60.47(3) 2_656 2_656
O9 Ti3 O6 98.5(2) . .
O9 Ti3 O7 102.67(19) . .
O6 Ti3 O7 155.10(17) . .
O9 Ti3 O8 96.70(19) . .
O6 Ti3 O8 111.56(18) . .
O7 Ti3 O8 79.03(17) . .
O9 Ti3 O4 99.28(19) . .
O6 Ti3 O4 79.24(17) . .
O7 Ti3 O4 84.46(16) . .
O8 Ti3 O4 159.15(17) . .
O9 Ti3 O1 168.73(18) . .
O6 Ti3 O1 75.99(16) . .
O7 Ti3 O1 85.21(15) . .
O8 Ti3 O1 76.70(15) . .
O4 Ti3 O1 89.40(15) . .
O9 Ti3 Ti6 102.40(15) . 2_656
O6 Ti3 Ti6 40.38(12) . 2_656
O7 Ti3 Ti6 120.73(12) . 2_656
O8 Ti3 Ti6 147.82(13) . 2_656
O4 Ti3 Ti6 38.88(12) . 2_656
O1 Ti3 Ti6 79.88(10) . 2_656
O9 Ti3 Ti9 100.67(15) . .
O6 Ti3 Ti9 147.07(14) . .
O7 Ti3 Ti9 39.37(11) . .
O8 Ti3 Ti9 39.73(12) . .
O4 Ti3 Ti9 123.20(12) . .
O1 Ti3 Ti9 80.21(10) . .
Ti6 Ti3 Ti9 153.08(5) 2_656 .
O9 Ti3 Ti4 129.98(15) . .
O6 Ti3 Ti4 90.18(14) . .
O7 Ti3 Ti4 86.29(12) . .
O8 Ti3 Ti4 36.12(12) . .
O4 Ti3 Ti4 130.69(12) . .
O1 Ti3 Ti4 41.54(10) . .
Ti6 Ti3 Ti4 114.89(5) 2_656 .
Ti9 Ti3 Ti4 57.06(3) . .
O9 Ti3 Ti5 131.12(15) . 2_656
O6 Ti3 Ti5 35.61(13) . 2_656
O7 Ti3 Ti5 126.16(12) . 2_656
O8 Ti3 Ti5 90.85(12) . 2_656
O4 Ti3 Ti5 88.68(12) . 2_656
O1 Ti3 Ti5 41.28(10) . 2_656
Ti6 Ti3 Ti5 57.13(4) 2_656 2_656
Ti9 Ti3 Ti5 114.84(5) . 2_656
Ti4 Ti3 Ti5 59.41(3) . 2_656
O12 Ti4 O11 101.9(2) . .
O12 Ti4 O10 97.8(2) . .
O11 Ti4 O10 90.42(18) . .
O12 Ti4 O15 98.8(2) . 2_656
O11 Ti4 O15 98.23(19) . 2_656
O10 Ti4 O15 159.21(18) . 2_656
O12 Ti4 O8 96.84(19) . .
O11 Ti4 O8 158.54(17) . .
O10 Ti4 O8 76.60(16) . .
O15 Ti4 O8 89.11(18) 2_656 .
O12 Ti4 O1 169.3(2) . .
O11 Ti4 O1 87.85(16) . .
O10 Ti4 O1 86.36(15) . .
O15 Ti4 O1 75.18(15) 2_656 .
O8 Ti4 O1 74.50(15) . .
O12 Ti4 Ti9 98.04(15) . .
O11 Ti4 Ti9 126.28(14) . .
O10 Ti4 Ti9 37.36(11) . .
O15 Ti4 Ti9 127.19(15) 2_656 .
O8 Ti4 Ti9 39.28(12) . .
O1 Ti4 Ti9 79.30(10) . .
O12 Ti4 Ti5 133.77(17) . 2_656
O11 Ti4 Ti5 85.10(13) . 2_656
O10 Ti4 Ti5 128.06(12) . 2_656
O15 Ti4 Ti5 35.29(11) 2_656 2_656
O8 Ti4 Ti5 89.54(12) . 2_656
O1 Ti4 Ti5 41.85(10) . 2_656
Ti9 Ti4 Ti5 114.44(4) . 2_656
O12 Ti4 Ti3 128.54(17) . .
O11 Ti4 Ti3 129.56(13) . .
O10 Ti4 Ti3 84.99(12) . .
O15 Ti4 Ti3 74.90(14) 2_656 .
O8 Ti4 Ti3 33.64(11) . .
O1 Ti4 Ti3 41.78(10) . .
Ti9 Ti4 Ti3 55.72(3) . .
Ti5 Ti4 Ti3 60.33(3) 2_656 .
O14 Ti5 O11 101.2(2) . .
O14 Ti5 O13 96.22(19) . .
O11 Ti5 O13 91.15(18) . .
O14 Ti5 O15 97.4(2) . .
O11 Ti5 O15 98.8(2) . .
O13 Ti5 O15 161.27(18) . .
O14 Ti5 O6 97.5(2) . 2_656
O11 Ti5 O6 158.91(18) . 2_656
O13 Ti5 O6 77.12(17) . 2_656
O15 Ti5 O6 88.37(18) . 2_656
O14 Ti5 O1 168.31(18) . 2_656
O11 Ti5 O1 88.83(17) . 2_656
O13 Ti5 O1 89.54(15) . 2_656
O15 Ti5 O1 74.91(15) . 2_656
O6 Ti5 O1 73.82(15) 2_656 2_656
O14 Ti5 Ti6 99.65(17) . .
O11 Ti5 Ti6 126.18(14) . .
O13 Ti5 Ti6 37.46(12) . .
O15 Ti5 Ti6 126.81(14) . .
O6 Ti5 Ti6 39.68(12) 2_656 .
O1 Ti5 Ti6 78.82(11) 2_656 .
O14 Ti5 Ti4 131.83(16) . 2_656
O11 Ti5 Ti4 86.12(13) . 2_656
O13 Ti5 Ti4 131.49(12) . 2_656
O15 Ti5 Ti4 34.81(12) . 2_656
O6 Ti5 Ti4 88.68(12) 2_656 2_656
O1 Ti5 Ti4 42.05(10) 2_656 2_656
Ti6 Ti5 Ti4 114.09(4) . 2_656
O14 Ti5 Ti3 128.26(16) . 2_656
O11 Ti5 Ti3 130.46(13) . 2_656
O13 Ti5 Ti3 86.86(12) . 2_656
O15 Ti5 Ti3 74.61(13) . 2_656
O6 Ti5 Ti3 32.96(11) 2_656 2_656
O1 Ti5 Ti3 41.71(10) 2_656 2_656
Ti6 Ti5 Ti3 55.44(3) . 2_656
Ti4 Ti5 Ti3 60.27(3) 2_656 2_656
O17 Ti6 O13 121.4(2) . .
O17 Ti6 O4 124.0(2) . 2_656
O13 Ti6 O4 114.62(18) . 2_656
O17 Ti6 O6 103.4(2) . 2_656
O13 Ti6 O6 83.47(18) . 2_656
O4 Ti6 O6 82.17(18) 2_656 2_656
O17 Ti6 O16 104.94(19) . .
O13 Ti6 O16 81.61(17) . .
O4 Ti6 O16 82.37(17) 2_656 .
O6 Ti6 O16 151.66(18) 2_656 .
O17 Ti6 Ti3 122.25(16) . 2_656
O13 Ti6 Ti3 100.45(13) . 2_656
O4 Ti6 Ti3 41.89(12) 2_656 2_656
O6 Ti6 Ti3 40.30(12) 2_656 2_656
O16 Ti6 Ti3 120.01(12) . 2_656
O17 Ti6 Ti7 121.66(16) . .
O13 Ti6 Ti7 41.58(12) . .
O4 Ti6 Ti7 99.65(13) 2_656 .
O6 Ti6 Ti7 120.65(14) 2_656 .
O16 Ti6 Ti7 40.05(12) . .
Ti3 Ti6 Ti7 116.08(5) 2_656 .
O17 Ti6 Ti2 124.38(17) . 2_656
O13 Ti6 Ti2 99.93(12) . 2_656
O4 Ti6 Ti2 39.75(12) 2_656 2_656
O6 Ti6 Ti2 117.79(13) 2_656 2_656
O16 Ti6 Ti2 42.65(12) . 2_656
Ti3 Ti6 Ti2 78.93(4) 2_656 2_656
Ti7 Ti6 Ti2 66.98(4) . 2_656
O17 Ti6 Ti5 121.55(17) . .
O13 Ti6 Ti5 40.47(12) . .
O4 Ti6 Ti5 100.47(13) 2_656 .
O6 Ti6 Ti5 43.02(13) 2_656 .
O16 Ti6 Ti5 117.88(13) . .
Ti3 Ti6 Ti5 67.44(4) 2_656 .
Ti7 Ti6 Ti5 79.31(4) . .
Ti2 Ti6 Ti5 114.06(5) 2_656 .
O19 Ti7 O18 98.86(18) . .
O19 Ti7 O16 96.76(19) . .
O18 Ti7 O16 112.64(17) . .
O19 Ti7 O10 102.33(19) . .
O18 Ti7 O10 79.06(17) . .
O16 Ti7 O10 155.84(17) . .
O19 Ti7 O13 97.35(18) . .
O18 Ti7 O13 158.44(17) . .
O16 Ti7 O13 79.31(17) . .
O10 Ti7 O13 83.65(17) . .
O19 Ti7 O2 169.44(19) . 2_656
O18 Ti7 O2 77.86(14) . 2_656
O16 Ti7 O2 75.63(15) . 2_656
O10 Ti7 O2 87.00(15) . 2_656
O13 Ti7 O2 88.52(15) . 2_656
O19 Ti7 Ti9 102.42(15) . .
O18 Ti7 Ti9 40.29(12) . .
O16 Ti7 Ti9 148.71(13) . .
O10 Ti7 Ti9 38.82(11) . .
O13 Ti7 Ti9 121.73(13) . .
O2 Ti7 Ti9 81.68(10) 2_656 .
O19 Ti7 Ti6 100.06(14) . .
O18 Ti7 Ti6 148.93(13) . .
O16 Ti7 Ti6 40.66(12) . .
O10 Ti7 Ti6 120.14(12) . .
O13 Ti7 Ti6 38.66(13) . .
O2 Ti7 Ti6 79.06(10) 2_656 .
Ti9 Ti7 Ti6 152.41(5) . .
O19 Ti7 Ti2 129.82(16) . 2_656
O18 Ti7 Ti2 91.73(12) . 2_656
O16 Ti7 Ti2 35.53(12) . 2_656
O10 Ti7 Ti2 127.85(12) . 2_656
O13 Ti7 Ti2 88.74(12) . 2_656
O2 Ti7 Ti2 41.16(10) 2_656 2_656
Ti9 Ti7 Ti2 116.25(4) . 2_656
Ti6 Ti7 Ti2 57.28(3) . 2_656
O19 Ti7 Ti8 132.76(14) . .
O18 Ti7 Ti8 36.95(11) . .
O16 Ti7 Ti8 90.88(12) . .
O10 Ti7 Ti8 86.98(12) . .
O13 Ti7 Ti8 129.84(12) . .
O2 Ti7 Ti8 41.75(9) 2_656 .
Ti9 Ti7 Ti8 57.99(3) . .
Ti6 Ti7 Ti8 115.01(4) . .
Ti2 Ti7 Ti8 59.78(3) 2_656 .
O20 Ti8 O3 100.03(18) . .
O20 Ti8 O7 98.42(17) . .
O3 Ti8 O7 91.02(17) . .
O20 Ti8 O21 98.74(17) . .
O3 Ti8 O21 97.95(17) . .
O7 Ti8 O21 158.92(16) . .
O20 Ti8 O18 97.22(17) . .
O3 Ti8 O18 159.91(16) . .
O7 Ti8 O18 76.28(15) . .
O21 Ti8 O18 89.48(16) . .
O20 Ti8 O2 168.84(17) . 2_656
O3 Ti8 O2 89.92(15) . 2_656
O7 Ti8 O2 86.35(15) . 2_656
O21 Ti8 O2 74.68(14) . 2_656
O18 Ti8 O2 74.01(14) . 2_656
O20 Ti8 Ti9 98.27(14) . .
O3 Ti8 Ti9 127.29(13) . .
O7 Ti8 Ti9 37.39(11) . .
O21 Ti8 Ti9 127.27(12) . .
O18 Ti8 Ti9 38.96(11) . .
O2 Ti8 Ti9 79.36(10) 2_656 .
O20 Ti8 Ti2 133.60(14) . 2_656
O3 Ti8 Ti2 87.34(12) . 2_656
O7 Ti8 Ti2 127.41(12) . 2_656
O21 Ti8 Ti2 35.02(11) . 2_656
O18 Ti8 Ti2 88.19(11) . 2_656
O2 Ti8 Ti2 41.13(10) 2_656 2_656
Ti9 Ti8 Ti2 113.33(4) . 2_656
O20 Ti8 Ti7 128.30(14) . .
O3 Ti8 Ti7 131.64(13) . .
O7 Ti8 Ti7 84.21(11) . .
O21 Ti8 Ti7 75.56(11) . .
O18 Ti8 Ti7 32.95(10) . .
O2 Ti8 Ti7 41.83(9) 2_656 .
Ti9 Ti8 Ti7 55.02(3) . .
Ti2 Ti8 Ti7 59.75(3) 2_656 .
O10 Ti9 O7 105.26(17) . .
O10 Ti9 O8 82.41(18) . .
O7 Ti9 O8 80.46(17) . .
O10 Ti9 O18 80.83(17) . .
O7 Ti9 O18 81.73(16) . .
O8 Ti9 O18 151.32(17) . .
O10 Ti9 O22 92.29(17) . .
O7 Ti9 O22 161.94(17) . .
O8 Ti9 O22 98.05(18) . .
O18 Ti9 O22 105.71(18) . .
O10 Ti9 O23 171.39(17) . .
O7 Ti9 O23 82.40(16) . .
O8 Ti9 O23 103.03(18) . .
O18 Ti9 O23 96.66(17) . .
O22 Ti9 O23 80.41(17) . .
O10 Ti9 Ti7 41.01(13) . .
O7 Ti9 Ti7 95.69(12) . .
O8 Ti9 Ti7 120.45(13) . .
O18 Ti9 Ti7 39.87(11) . .
O22 Ti9 Ti7 100.45(13) . .
O23 Ti9 Ti7 135.64(13) . .
O10 Ti9 Ti3 96.87(12) . .
O7 Ti9 Ti3 40.06(12) . .
O8 Ti9 Ti3 40.48(12) . .
O18 Ti9 Ti3 119.35(12) . .
O22 Ti9 Ti3 134.87(14) . .
O23 Ti9 Ti3 91.54(12) . .
Ti7 Ti9 Ti3 115.16(5) . .
O10 Ti9 Ti4 39.28(13) . .
O7 Ti9 Ti4 95.73(12) . .
O8 Ti9 Ti4 43.17(13) . .
O18 Ti9 Ti4 117.39(12) . .
O22 Ti9 Ti4 95.26(13) . .
O23 Ti9 Ti4 145.37(13) . .
Ti7 Ti9 Ti4 78.99(4) . .
Ti3 Ti9 Ti4 67.21(4) . .
O10 Ti9 Ti8 96.56(12) . .
O7 Ti9 Ti8 38.26(12) . .
O8 Ti9 Ti8 116.45(12) . .
O18 Ti9 Ti8 43.53(11) . .
O22 Ti9 Ti8 145.19(14) . .
O23 Ti9 Ti8 87.05(12) . .
Ti7 Ti9 Ti8 66.98(4) . .
Ti3 Ti9 Ti8 77.36(4) . .
Ti4 Ti9 Ti8 112.70(4) . .

loop_
_geom_bond_atom_site_label_1
_geom_bond_atom_site_label_2
_geom_bond_distance
_geom_bond_site_symmetry_2
C1 C4 1.427(17) .
C1A C10 1.405(17) .
C1B C3 1.482(16) .
C2 C3 1.470(16) .
C3 O5 1.417(10) .
C4 O9 1.365(10) .
C4 C6 1.394(15) .
C4 C5 1.576(15) .
C4 C12 1.587(18) .
C7 O12 1.426(10) .
C7 C9 1.488(14) .
C7 C8 1.588(16) .
C10 O15 1.466(9) .
C10 C11 1.472(15) .
C13 O14 1.411(10) .
C13 C15 1.449(13) .
C13 C14 1.511(15) .
C16 O17 1.416(8) .
C16 C18 1.513(13) .
C16 C17 1.513(12) .
C19 O19 1.421(8) .
C19 C20 1.481(14) .
C19 C21 1.501(14) .
C22 C24 1.343(11) .
C22 C23 1.371(11) .
C22 O21 1.468(7) .
C25 O20 1.412(8) .
C25 C26 1.437(12) .
C25 C27 1.438(11) .
C28 O24 1.228(8) .
C28 O22 1.294(7) .
C28 C29 1.496(9) .
C29 C31 1.373(9) .
C29 C30 1.409(9) .
C30 O23 1.245(7) .
C30 O25 1.360(7) .
C31 C32 1.377(9) .
C32 C33 1.407(9) .
C32 C39 1.437(9) .
C33 C34 1.367(9) .
C33 O25 1.392(7) .
C34 C38 1.425(9) .
C34 C35 1.501(10) .
C35 C36 1.506(10) .
C36 C37 1.514(11) .
C37 N1 1.438(10) .
C38 N1 1.360(9) .
C38 C40 1.429(10) .
C39 C40 1.362(10) .
C40 C41 1.513(9) .
C41 C42 1.513(11) .
C42 C43 1.487(11) .
C43 N1 1.489(9) .
O1 Ti1 1.820(4) .
O1 Ti5 2.204(4) 2_656
O1 Ti4 2.213(4) .
O1 Ti3 2.223(4) .
O2 Ti1 1.821(4) .
O2 Ti2 2.183(4) .
O2 Ti8 2.224(4) 2_656
O2 Ti7 2.227(4) 2_656
O3 Ti8 1.811(4) .
O3 Ti2 1.833(4) .
O4 Ti6 1.880(4) 2_656
O4 Ti2 1.974(4) .
O4 Ti3 2.000(4) .
O5 Ti2 1.783(4) .
O6 Ti3 1.938(4) .
O6 Ti6 1.941(4) 2_656
O6 Ti5 2.074(5) 2_656
O7 Ti9 1.917(4) .
O7 Ti3 1.945(4) .
O7 Ti8 1.955(4) .
O8 Ti9 1.927(4) .
O8 Ti3 1.957(4) .
O8 Ti4 2.082(4) .
O9 Ti3 1.766(4) .
O10 Ti9 1.882(4) .
O10 Ti4 1.963(4) .
O10 Ti7 1.970(4) .
O11 Ti5 1.795(5) .
O11 Ti4 1.845(4) .
O12 Ti4 1.759(4) .
O13 Ti6 1.876(4) .
O13 Ti7 1.992(4) .
O13 Ti5 2.002(4) .
O14 Ti5 1.791(4) .
O15 Ti4 1.994(5) 2_656
O15 Ti5 2.018(4) .
O16 Ti7 1.929(4) .
O16 Ti6 1.953(4) .
O16 Ti2 2.057(4) 2_656
O17 Ti6 1.779(4) .
O18 Ti7 1.922(4) .
O18 Ti9 1.939(4) .
O18 Ti8 2.124(4) .
O19 Ti7 1.781(4) .
O20 Ti8 1.782(4) .
O21 Ti8 2.010(4) .
O21 Ti2 2.013(4) 2_656
O22 Ti9 1.961(4) .
O22 O23 2.626(6) .
O23 Ti9 2.104(4) .
Ti1 O1 1.820(4) 2_656
Ti1 O2 1.821(4) 2_656
Ti2 O21 2.013(4) 2_656
Ti2 O16 2.057(4) 2_656
Ti2 Ti6 3.0119(15) 2_656
Ti2 Ti7 3.2951(16) 2_656
Ti2 Ti8 3.2962(15) 2_656
Ti3 Ti6 2.9572(15) 2_656
Ti3 Ti9 2.9702(15) .
Ti3 Ti4 3.3139(16) .
Ti3 Ti5 3.3161(16) 2_656
Ti4 O15 1.994(5) 2_656
Ti4 Ti9 3.0168(16) .
Ti4 Ti5 3.2852(16) 2_656
Ti5 O6 2.074(5) 2_656
Ti5 O1 2.204(4) 2_656
Ti5 Ti6 3.0159(17) .
Ti5 Ti4 3.2851(16) 2_656
Ti5 Ti3 3.3162(16) 2_656
Ti6 O4 1.880(4) 2_656
Ti6 O6 1.941(4) 2_656
Ti6 Ti3 2.9572(15) 2_656
Ti6 Ti7 2.9588(16) .
Ti6 Ti2 3.0119(15) 2_656
Ti7 O2 2.227(4) 2_656
Ti7 Ti9 2.9546(16) .
Ti7 Ti2 3.2950(16) 2_656
Ti7 Ti8 3.3188(15) .
Ti8 O2 2.224(4) 2_656
Ti8 Ti9 3.0577(15) .
Ti8 Ti2 3.2961(15) 2_656

loop_
_platon_squeeze_void_nr
_platon_squeeze_void_average_x
_platon_squeeze_void_average_y
_platon_squeeze_void_average_z
_platon_squeeze_void_volume
_platon_squeeze_void_count_electrons
_platon_squeeze_void_content
1 -0.009 0.009 0.000 961 215 ' '
2 0.011 0.011 0.500 961 215 ' '
